data_2222532
loop_
_publ_author_name
'Chen, Xiao-Dan'
'Chen, Hong-Xian'
'Li, Zhong-Shu'
'Zhang, Huai-Hong'
'Sun, Bai-Wang'

_publ_section_title
Aqua(1,10-phenanthroline-\k^2^<i>N</i>,<i>N</i>')bis(trimethylacetato)-\k^2^<i>O</i>,<i>O</i>';\k<i>O</i>-cobalt(II)
_journal_coeditor_code AT2827
_journal_issue 8
_journal_name_full 'Acta Crystallographica Section E'
_journal_page_first m997
_journal_paper_doi 10.1107/S1600536809027251
_journal_volume 65
_journal_year 2009
_chemical_formula_iupac '[Co (C5 H9 O2)2 (C12 H8 N2) (H2 O)]'
_chemical_formula_moiety 'C22 H28 Co N2 O5'
_chemical_formula_sum 'C22 H28 Co N2 O5'
_chemical_formula_weight 459.39
_chemical_name_systematic
;
Aqua(1,10-phenanthroline-\k^2^<i>N</i>,<i>N</i>')bis(trimethylacetato)-
\k^2^<i>O</i>,<i>O</i>';\k<i>O</i>-cobalt(II)
;
_space_group_IT_number 2
_symmetry_cell_setting triclinic
_symmetry_space_group_name_Hall '-P 1'
_symmetry_space_group_name_H-M 'P -1'
_atom_sites_solution_hydrogens geom
_atom_sites_solution_primary direct
_atom_sites_solution_secondary difmap
_audit_creation_method SHELXL-97
_cell_angle_alpha 68.100(6)
_cell_angle_beta 64.560(5)
_cell_angle_gamma 63.230(6)
_cell_formula_units_Z 2
_cell_length_a 10.905(2)
_cell_length_b 11.345(2)
_cell_length_c 11.476(5)
_cell_measurement_reflns_used 3476
_cell_measurement_temperature 293(2)
_cell_measurement_theta_max 27.4758
_cell_measurement_theta_min 2.3173
_cell_volume 1116.0(6)
_computing_cell_refinement 'CrystalClear (Rigaku/MSC, 2005)'
_computing_data_collection 'CrystalClear (Rigaku/MSC, 2005)'
_computing_data_reduction 'CrystalClear (Rigaku/MSC, 2005)'
_computing_molecular_graphics 'SHELXTL (Sheldrick, 2008)'
_computing_publication_material 'SHELXTL (Sheldrick, 2008)'
_computing_structure_refinement 'SHELXL97 (Sheldrick, 2008)'
_computing_structure_solution 'SHELXS97 (Sheldrick, 2008)'
_diffrn_ambient_temperature 293(2)
_diffrn_detector_area_resol_mean 13.6612
_diffrn_measured_fraction_theta_full 0.989
_diffrn_measured_fraction_theta_max 0.989
_diffrn_measurement_device_type 'Rigaku SCXmini'
_diffrn_measurement_method 'Thin-slice \w'
_diffrn_radiation_monochromator graphite
_diffrn_radiation_source 'fine-focus sealed tube'
_diffrn_radiation_type MoK\a
_diffrn_radiation_wavelength 0.71073
_diffrn_reflns_av_R_equivalents 0.0256
_diffrn_reflns_av_sigmaI/netI 0.0338
_diffrn_reflns_limit_h_max 14
_diffrn_reflns_limit_h_min -14
_diffrn_reflns_limit_k_max 14
_diffrn_reflns_limit_k_min -14
_diffrn_reflns_limit_l_max 14
_diffrn_reflns_limit_l_min -14
_diffrn_reflns_number 11372
_diffrn_reflns_theta_full 27.43
_diffrn_reflns_theta_max 27.43
_diffrn_reflns_theta_min 2.44
_diffrn_standards_number 0
_exptl_absorpt_coefficient_mu 0.803
_exptl_absorpt_correction_T_max 0.8621
_exptl_absorpt_correction_T_min 0.8310
_exptl_absorpt_correction_type multi-scan
_exptl_absorpt_process_details '(CrystalClear; Rigaku/MSC, 2005)'
_exptl_crystal_colour colourless
_exptl_crystal_density_diffrn 1.367
_exptl_crystal_density_method 'not measured'
_exptl_crystal_description prism
_exptl_crystal_F_000 482
_exptl_crystal_size_max 0.2700
_exptl_crystal_size_mid 0.2000
_exptl_crystal_size_min 0.2000
_refine_diff_density_max 0.368
_refine_diff_density_min -0.518
_refine_ls_extinction_method none
_refine_ls_goodness_of_fit_ref 1.046
_refine_ls_hydrogen_treatment constr
_refine_ls_matrix_type full
_refine_ls_number_parameters 271
_refine_ls_number_reflns 5047
_refine_ls_number_restraints 0
_refine_ls_restrained_S_all 1.046
_refine_ls_R_factor_all 0.0509
_refine_ls_R_factor_gt 0.0405
_refine_ls_shift/su_max 0.001
_refine_ls_shift/su_mean 0.000
_refine_ls_structure_factor_coef Fsqd
_refine_ls_weighting_details 'calc w=1/[\s^2^(Fo^2^)+(0.0476P)^2^+0.3479P] where P=(Fo^2^+2Fc^2^)/3'
_refine_ls_weighting_scheme calc
_refine_ls_wR_factor_gt 0.0969
_refine_ls_wR_factor_ref 0.1028
_reflns_number_gt 4271
_reflns_number_total 5047
_reflns_threshold_expression I>2\s(I)
_cod_data_source_file at2827.cif
_cod_data_source_block I
_cod_database_code 2222532
_cod_database_fobs_code 2222532

loop_
_symmetry_equiv_pos_as_xyz
'x, y, z'
'-x, -y, -z'

loop_
_atom_site_type_symbol
_atom_site_label
_atom_site_fract_x
_atom_site_fract_y
_atom_site_fract_z
_atom_site_U_iso_or_equiv
_atom_site_adp_type
_atom_site_calc_flag
_atom_site_refinement_flags
_atom_site_occupancy
_atom_site_disorder_assembly
_atom_site_disorder_group
Co Co1 0.26826(3) 0.38218(3) 0.84914(3) 0.03513(10) Uani d . 1 . .
C C1 0.5399(2) 0.3266(2) 0.6055(2) 0.0460(5) Uani d . 1 . .
H H1B 0.4995 0.2767 0.5937 0.055 Uiso calc R 1 . .
C C2 0.6762(3) 0.3305(3) 0.5189(2) 0.0583(7) Uani d . 1 . .
H H2A 0.7241 0.2858 0.4498 0.070 Uiso calc R 1 . .
C C3 0.7377(3) 0.4008(3) 0.5370(2) 0.0604(7) Uani d . 1 . .
H H3A 0.8289 0.4030 0.4810 0.073 Uiso calc R 1 . .
C C4 0.6637(2) 0.4695(2) 0.6398(2) 0.0507(6) Uani d . 1 . .
C C5 0.7182(3) 0.5469(3) 0.6670(3) 0.0662(8) Uani d . 1 . .
H H5A 0.8110 0.5488 0.6169 0.079 Uiso calc R 1 . .
C C6 0.6393(3) 0.6162(3) 0.7623(3) 0.0661(8) Uani d . 1 . .
H H6A 0.6783 0.6652 0.7771 0.079 Uiso calc R 1 . .
C C7 0.4955(3) 0.6168(2) 0.8425(3) 0.0514(6) Uani d . 1 . .
C C8 0.4059(3) 0.6901(2) 0.9420(3) 0.0620(7) Uani d . 1 . .
H H8A 0.4376 0.7438 0.9590 0.074 Uiso calc R 1 . .
C C9 0.2720(3) 0.6818(3) 1.0133(3) 0.0624(7) Uani d . 1 . .
H H9A 0.2107 0.7311 1.0785 0.075 Uiso calc R 1 . .
C C10 0.2271(3) 0.5989(2) 0.9882(2) 0.0527(6) Uani d . 1 . .
H H10A 0.1354 0.5940 1.0386 0.063 Uiso calc R 1 . .
C C11 0.4410(2) 0.5369(2) 0.8231(2) 0.0404(5) Uani d . 1 . .
C C12 0.5258(2) 0.4631(2) 0.7205(2) 0.0389(5) Uani d . 1 . .
C C13 0.2435(2) 0.2123(2) 1.0675(2) 0.0367(4) Uani d . 1 . .
C C14 0.2332(2) 0.0909(2) 1.1843(2) 0.0420(5) Uani d . 1 . .
C C15 0.0878(3) 0.1255(3) 1.2913(3) 0.0783(10) Uani d . 1 . .
H H15A 0.0116 0.1560 1.2545 0.117 Uiso calc R 1 . .
H H15B 0.0772 0.1959 1.3258 0.117 Uiso calc R 1 . .
H H15C 0.0825 0.0465 1.3614 0.117 Uiso calc R 1 . .
C C16 0.2528(3) -0.0223(3) 1.1296(3) 0.0612(7) Uani d . 1 . .
H H16A 0.1760 0.0058 1.0945 0.092 Uiso calc R 1 . .
H H16B 0.2509 -0.1020 1.1993 0.092 Uiso calc R 1 . .
H H16C 0.3441 -0.0418 1.0606 0.092 Uiso calc R 1 . .
C C17 0.3577(4) 0.0419(3) 1.2395(3) 0.0760(9) Uani d . 1 . .
H H17A 0.3506 -0.0343 1.3127 0.114 Uiso calc R 1 . .
H H17B 0.3519 0.1137 1.2688 0.114 Uiso calc R 1 . .
H H17C 0.4484 0.0155 1.1715 0.114 Uiso calc R 1 . .
C C18 0.1598(2) 0.2719(2) 0.7243(2) 0.0408(5) Uani d . 1 . .
C C19 0.1761(3) 0.1485(2) 0.6869(2) 0.0465(5) Uani d . 1 . .
C C20 0.3296(3) 0.0940(3) 0.5955(3) 0.0764(9) Uani d . 1 . .
H H20A 0.3404 0.0165 0.5717 0.115 Uiso calc R 1 . .
H H20B 0.3977 0.0684 0.6403 0.115 Uiso calc R 1 . .
H H20C 0.3474 0.1630 0.5170 0.115 Uiso calc R 1 . .
C C21 0.0678(3) 0.1857(3) 0.6171(3) 0.0674(7) Uani d . 1 . .
H H21A 0.0799 0.1069 0.5945 0.101 Uiso calc R 1 . .
H H21B 0.0841 0.2544 0.5380 0.101 Uiso calc R 1 . .
H H21C -0.0288 0.2192 0.6749 0.101 Uiso calc R 1 . .
C C22 0.1490(4) 0.0425(3) 0.8136(3) 0.0786(9) Uani d . 1 . .
H H22A 0.1585 -0.0366 0.7933 0.118 Uiso calc R 1 . .
H H22B 0.0530 0.0781 0.8714 0.118 Uiso calc R 1 . .
H H22C 0.2183 0.0187 0.8564 0.118 Uiso calc R 1 . .
O O1 0.10121(15) 0.53873(15) 0.78736(15) 0.0450(4) Uani d . 1 . .
H H1A 0.0591 0.5256 0.7400 0.054 Uiso calc R 1 . .
H H1C 0.0678 0.6226 0.8068 0.054 Uiso calc R 1 . .
O O2 0.25728(16) 0.25900(16) 0.76443(17) 0.0490(4) Uani d . 1 . .
O O3 0.05280(19) 0.37779(19) 0.7150(2) 0.0682(5) Uani d . 1 . .
O O4 0.13089(16) 0.30786(15) 1.04733(15) 0.0483(4) Uani d . 1 . .
O O5 0.36512(16) 0.21463(16) 0.98721(16) 0.0485(4) Uani d . 1 . .
N N1 0.46630(18) 0.39072(17) 0.70320(17) 0.0386(4) Uani d . 1 . .
N N2 0.30790(19) 0.52688(17) 0.89663(18) 0.0407(4) Uani d . 1 . .

loop_
_atom_site_aniso_label
_atom_site_aniso_U_11
_atom_site_aniso_U_22
_atom_site_aniso_U_33
_atom_site_aniso_U_12
_atom_site_aniso_U_13
_atom_site_aniso_U_23
Co1 0.02998(15) 0.03444(16) 0.03732(16) -0.00956(11) -0.00698(11) -0.01055(11)
C1 0.0433(12) 0.0422(12) 0.0396(11) -0.0056(10) -0.0117(10) -0.0092(9)
C2 0.0458(13) 0.0608(15) 0.0377(12) -0.0037(12) -0.0035(11) -0.0094(11)
C3 0.0386(12) 0.0688(17) 0.0433(13) -0.0161(12) -0.0033(11) 0.0045(12)
C4 0.0385(11) 0.0526(13) 0.0453(13) -0.0193(10) -0.0116(10) 0.0077(11)
C5 0.0516(15) 0.0687(18) 0.0726(18) -0.0381(14) -0.0156(14) 0.0069(15)
C6 0.0641(17) 0.0579(16) 0.087(2) -0.0393(14) -0.0289(16) 0.0018(15)
C7 0.0579(14) 0.0364(11) 0.0643(15) -0.0216(11) -0.0274(12) 0.0004(11)
C8 0.0818(19) 0.0400(13) 0.0790(19) -0.0234(13) -0.0383(16) -0.0101(13)
C9 0.0763(18) 0.0443(13) 0.0698(17) -0.0115(13) -0.0252(15) -0.0252(13)
C10 0.0519(13) 0.0469(13) 0.0538(14) -0.0129(11) -0.0091(11) -0.0198(11)
C11 0.0400(11) 0.0336(10) 0.0444(12) -0.0139(9) -0.0144(9) -0.0025(9)
C12 0.0356(10) 0.0356(10) 0.0373(11) -0.0139(9) -0.0120(9) 0.0029(8)
C13 0.0407(11) 0.0344(10) 0.0362(10) -0.0099(9) -0.0124(9) -0.0126(8)
C14 0.0510(13) 0.0345(10) 0.0403(11) -0.0128(9) -0.0155(10) -0.0093(9)
C15 0.085(2) 0.0597(17) 0.0449(15) -0.0168(16) 0.0033(15) -0.0036(13)
C16 0.0826(19) 0.0495(14) 0.0597(15) -0.0311(14) -0.0184(14) -0.0150(12)
C17 0.108(2) 0.0553(16) 0.087(2) -0.0338(17) -0.067(2) 0.0124(15)
C18 0.0323(10) 0.0515(12) 0.0380(11) -0.0126(9) -0.0069(9) -0.0169(10)
C19 0.0456(12) 0.0543(13) 0.0463(12) -0.0159(10) -0.0159(10) -0.0181(11)
C20 0.0578(16) 0.088(2) 0.091(2) -0.0096(15) -0.0136(16) -0.0597(19)
C21 0.0757(19) 0.0776(19) 0.0733(18) -0.0313(16) -0.0385(16) -0.0182(15)
C22 0.120(3) 0.0628(18) 0.074(2) -0.0452(19) -0.047(2) -0.0005(15)
O1 0.0391(8) 0.0383(8) 0.0444(8) -0.0016(6) -0.0120(7) -0.0116(7)
O2 0.0395(8) 0.0492(9) 0.0671(10) -0.0054(7) -0.0226(8) -0.0275(8)
O3 0.0481(10) 0.0667(12) 0.0999(15) 0.0029(9) -0.0371(10) -0.0413(11)
O4 0.0412(8) 0.0419(8) 0.0395(8) -0.0022(7) -0.0075(7) -0.0078(7)
O5 0.0393(8) 0.0500(9) 0.0503(9) -0.0158(7) -0.0147(7) -0.0041(7)
N1 0.0352(9) 0.0361(9) 0.0350(9) -0.0083(7) -0.0084(7) -0.0065(7)
N2 0.0388(9) 0.0367(9) 0.0436(10) -0.0125(8) -0.0087(8) -0.0118(8)

loop_
_atom_type_symbol
_atom_type_description
_atom_type_scat_dispersion_real
_atom_type_scat_dispersion_imag
_atom_type_scat_source
C C 0.0033 0.0016 'International Tables Vol C Tables 4.2.6.8 and 6.1.1.4'
H H 0.0000 0.0000 'International Tables Vol C Tables 4.2.6.8 and 6.1.1.4'
Co Co 0.3494 0.9721 'International Tables Vol C Tables 4.2.6.8 and 6.1.1.4'
N N 0.0061 0.0033 'International Tables Vol C Tables 4.2.6.8 and 6.1.1.4'
O O 0.0106 0.0060 'International Tables Vol C Tables 4.2.6.8 and 6.1.1.4'

loop_
_geom_angle_atom_site_label_1
_geom_angle_atom_site_label_2
_geom_angle_atom_site_label_3
_geom_angle_site_symmetry_1
_geom_angle_site_symmetry_3
_geom_angle
_geom_angle_publ_flag
O2 Co1 O1 . . 90.02(6) y
O2 Co1 N1 . . 91.44(7) y
O1 Co1 N1 . . 108.97(7) y
O2 Co1 O5 . . 93.03(7) y
O1 Co1 O5 . . 155.63(6) y
N1 Co1 O5 . . 95.13(6) y
O2 Co1 N2 . . 167.76(7) y
O1 Co1 N2 . . 88.59(7) y
N1 Co1 N2 . . 77.54(7) y
O5 Co1 N2 . . 93.25(7) y
O2 Co1 O4 . . 92.99(7) y
O1 Co1 O4 . . 96.07(6) y
N1 Co1 O4 . . 154.56(6) y
O5 Co1 O4 . . 59.64(6) y
N2 Co1 O4 . . 99.25(7) y
N1 C1 C2 . . 122.7(2) ?
N1 C1 H1B . . 118.7 ?
C2 C1 H1B . . 118.7 ?
C3 C2 C1 . . 119.1(2) ?
C3 C2 H2A . . 120.4 ?
C1 C2 H2A . . 120.4 ?
C2 C3 C4 . . 120.0(2) ?
C2 C3 H3A . . 120.0 ?
C4 C3 H3A . . 120.0 ?
C3 C4 C12 . . 117.3(2) ?
C3 C4 C5 . . 124.4(2) ?
C12 C4 C5 . . 118.3(2) ?
C6 C5 C4 . . 121.6(2) ?
C6 C5 H5A . . 119.2 ?
C4 C5 H5A . . 119.2 ?
C5 C6 C7 . . 121.5(3) ?
C5 C6 H6A . . 119.3 ?
C7 C6 H6A . . 119.3 ?
C8 C7 C11 . . 117.3(2) ?
C8 C7 C6 . . 124.2(2) ?
C11 C7 C6 . . 118.5(2) ?
C9 C8 C7 . . 119.2(2) ?
C9 C8 H8A . . 120.4 ?
C7 C8 H8A . . 120.4 ?
C8 C9 C10 . . 119.7(2) ?
C8 C9 H9A . . 120.2 ?
C10 C9 H9A . . 120.2 ?
N2 C10 C9 . . 123.4(2) ?
N2 C10 H10A . . 118.3 ?
C9 C10 H10A . . 118.3 ?
N2 C11 C7 . . 123.2(2) ?
N2 C11 C12 . . 116.97(18) ?
C7 C11 C12 . . 119.8(2) ?
N1 C12 C4 . . 122.4(2) ?
N1 C12 C11 . . 117.48(18) ?
C4 C12 C11 . . 120.1(2) ?
O5 C13 O4 . . 119.26(19) ?
O5 C13 C14 . . 119.71(19) ?
O4 C13 C14 . . 120.97(19) ?
C15 C14 C16 . . 110.2(2) ?
C15 C14 C13 . . 111.23(19) ?
C16 C14 C13 . . 106.70(18) ?
C15 C14 C17 . . 111.0(2) ?
C16 C14 C17 . . 107.7(2) ?
C13 C14 C17 . . 109.8(2) ?
C14 C15 H15A . . 109.5 ?
C14 C15 H15B . . 109.5 ?
H15A C15 H15B . . 109.5 ?
C14 C15 H15C . . 109.5 ?
H15A C15 H15C . . 109.5 ?
H15B C15 H15C . . 109.5 ?
C14 C16 H16A . . 109.5 ?
C14 C16 H16B . . 109.5 ?
H16A C16 H16B . . 109.5 ?
C14 C16 H16C . . 109.5 ?
H16A C16 H16C . . 109.5 ?
H16B C16 H16C . . 109.5 ?
C14 C17 H17A . . 109.5 ?
C14 C17 H17B . . 109.5 ?
H17A C17 H17B . . 109.5 ?
C14 C17 H17C . . 109.5 ?
H17A C17 H17C . . 109.5 ?
H17B C17 H17C . . 109.5 ?
O3 C18 O3 1 . 0.0(2) ?
O3 C18 O2 1 . 123.9(2) ?
O3 C18 O2 . . 123.9(2) ?
O3 C18 C19 1 . 119.52(19) ?
O3 C18 C19 . . 119.52(19) ?
O2 C18 C19 . . 116.59(19) ?
C22 C19 C21 . . 109.9(2) ?
C22 C19 C20 . . 109.9(3) ?
C21 C19 C20 . . 109.5(2) ?
C22 C19 C18 . . 107.5(2) ?
C21 C19 C18 . . 110.8(2) ?
C20 C19 C18 . . 109.2(2) ?
C19 C20 H20A . . 109.5 ?
C19 C20 H20B . . 109.5 ?
H20A C20 H20B . . 109.5 ?
C19 C20 H20C . . 109.5 ?
H20A C20 H20C . . 109.5 ?
H20B C20 H20C . . 109.5 ?
C19 C21 H21A . . 109.5 ?
C19 C21 H21B . . 109.5 ?
H21A C21 H21B . . 109.5 ?
C19 C21 H21C . . 109.5 ?
H21A C21 H21C . . 109.5 ?
H21B C21 H21C . . 109.5 ?
C19 C22 H22A . . 109.5 ?
C19 C22 H22B . . 109.5 ?
H22A C22 H22B . . 109.5 ?
C19 C22 H22C . . 109.5 ?
H22A C22 H22C . . 109.5 ?
H22B C22 H22C . . 109.5 ?
Co1 O1 H1A . . 120.0 ?
Co1 O1 H1C . . 120.0 ?
H1A O1 H1C . . 120.0 ?
C18 O2 Co1 . . 130.80(14) ?
O3 O3 C18 1 . 0(10) ?
C13 O4 Co1 . . 88.47(12) ?
C13 O5 Co1 . . 91.69(12) ?
C1 N1 C12 . . 118.54(19) ?
C1 N1 Co1 . . 126.78(16) ?
C12 N1 Co1 . . 114.51(13) ?
C10 N2 C11 . . 117.2(2) ?
C10 N2 Co1 . . 129.99(16) ?
C11 N2 Co1 . . 112.71(14) ?

loop_
_geom_bond_atom_site_label_1
_geom_bond_atom_site_label_2
_geom_bond_site_symmetry_2
_geom_bond_distance
_geom_bond_publ_flag
Co1 O2 . 2.0436(15) y
Co1 O1 . 2.0570(15) y
Co1 N1 . 2.1068(17) y
Co1 O5 . 2.1499(16) y
Co1 N2 . 2.1653(18) y
Co1 O4 . 2.2154(16) y
C1 N1 . 1.320(3) ?
C1 C2 . 1.399(3) ?
C1 H1B . 0.9300 ?
C2 C3 . 1.361(4) ?
C2 H2A . 0.9300 ?
C3 C4 . 1.398(4) ?
C3 H3A . 0.9300 ?
C4 C12 . 1.406(3) ?
C4 C5 . 1.433(4) ?
C5 C6 . 1.334(4) ?
C5 H5A . 0.9300 ?
C6 C7 . 1.436(4) ?
C6 H6A . 0.9300 ?
C7 C8 . 1.403(4) ?
C7 C11 . 1.404(3) ?
C8 C9 . 1.360(4) ?
C8 H8A . 0.9300 ?
C9 C10 . 1.395(3) ?
C9 H9A . 0.9300 ?
C10 N2 . 1.321(3) ?
C10 H10A . 0.9300 ?
C11 N2 . 1.363(3) ?
C11 C12 . 1.430(3) ?
C12 N1 . 1.358(3) ?
C13 O5 . 1.254(2) ?
C13 O4 . 1.263(2) ?
C13 C14 . 1.529(3) ?
C14 C15 . 1.518(3) ?
C14 C16 . 1.525(3) ?
C14 C17 . 1.533(3) ?
C15 H15A . 0.9600 ?
C15 H15B . 0.9600 ?
C15 H15C . 0.9600 ?
C16 H16A . 0.9600 ?
C16 H16B . 0.9600 ?
C16 H16C . 0.9600 ?
C17 H17A . 0.9600 ?
C17 H17B . 0.9600 ?
C17 H17C . 0.9600 ?
C18 O3 1 1.251(3) ?
C18 O3 . 1.251(3) ?
C18 O2 . 1.263(2) ?
C18 C19 . 1.528(3) ?
C19 C22 . 1.515(4) ?
C19 C21 . 1.525(3) ?
C19 C20 . 1.526(4) ?
C20 H20A . 0.9600 ?
C20 H20B . 0.9600 ?
C20 H20C . 0.9600 ?
C21 H21A . 0.9600 ?
C21 H21B . 0.9600 ?
C21 H21C . 0.9600 ?
C22 H22A . 0.9600 ?
C22 H22B . 0.9600 ?
C22 H22C . 0.9600 ?
O1 H1A . 0.9300 ?
O1 H1C . 0.9300 ?
O3 O3 1 0.000(5) ?

loop_
_geom_hbond_atom_site_label_D
_geom_hbond_atom_site_label_H
_geom_hbond_atom_site_label_A
_geom_hbond_site_symmetry_A
_geom_hbond_distance_DH
_geom_hbond_distance_HA
_geom_hbond_distance_DA
_geom_hbond_angle_DHA
O1 H1A O3 1 0.93 1.84 2.584(2) 135.4
O1 H1C O4 2_567 0.93 2.11 2.721(2) 122.2

loop_
_geom_torsion_atom_site_label_1
_geom_torsion_atom_site_label_2
_geom_torsion_atom_site_label_3
_geom_torsion_atom_site_label_4
_geom_torsion_site_symmetry_1
_geom_torsion_site_symmetry_2
_geom_torsion_site_symmetry_3
_geom_torsion_site_symmetry_4
_geom_torsion
_geom_torsion_publ_flag
N1 C1 C2 C3 . . . . 1.5(4) ?
C1 C2 C3 C4 . . . . -1.0(4) ?
C2 C3 C4 C12 . . . . -0.5(3) ?
C2 C3 C4 C5 . . . . -179.6(2) ?
C3 C4 C5 C6 . . . . 176.4(3) ?
C12 C4 C5 C6 . . . . -2.8(4) ?
C4 C5 C6 C7 . . . . 0.0(4) ?
C5 C6 C7 C8 . . . . -178.4(3) ?
C5 C6 C7 C11 . . . . 3.1(4) ?
C11 C7 C8 C9 . . . . -0.5(4) ?
C6 C7 C8 C9 . . . . -179.1(3) ?
C7 C8 C9 C10 . . . . 1.1(4) ?
C8 C9 C10 N2 . . . . -0.5(4) ?
C8 C7 C11 N2 . . . . -0.8(3) ?
C6 C7 C11 N2 . . . . 177.9(2) ?
C8 C7 C11 C12 . . . . 178.2(2) ?
C6 C7 C11 C12 . . . . -3.2(3) ?
C3 C4 C12 N1 . . . . 1.7(3) ?
C5 C4 C12 N1 . . . . -179.1(2) ?
C3 C4 C12 C11 . . . . -176.7(2) ?
C5 C4 C12 C11 . . . . 2.5(3) ?
N2 C11 C12 N1 . . . . 1.0(3) ?
C7 C11 C12 N1 . . . . -178.02(19) ?
N2 C11 C12 C4 . . . . 179.46(19) ?
C7 C11 C12 C4 . . . . 0.5(3) ?
O5 C13 C14 C15 . . . . 161.7(2) ?
O4 C13 C14 C15 . . . . -21.4(3) ?
O5 C13 C14 C16 . . . . -78.0(2) ?
O4 C13 C14 C16 . . . . 98.9(2) ?
O5 C13 C14 C17 . . . . 38.4(3) ?
O4 C13 C14 C17 . . . . -144.6(2) ?
O3 C18 C19 C22 1 . . . -109.2(3) ?
O3 C18 C19 C22 . . . . -109.2(3) ?
O2 C18 C19 C22 . . . . 70.2(3) ?
O3 C18 C19 C21 1 . . . 10.9(3) ?
O3 C18 C19 C21 . . . . 10.9(3) ?
O2 C18 C19 C21 . . . . -169.6(2) ?
O3 C18 C19 C20 1 . . . 131.6(3) ?
O3 C18 C19 C20 . . . . 131.6(3) ?
O2 C18 C19 C20 . . . . -49.0(3) ?
O3 C18 O2 Co1 1 . . . 9.3(4) ?
O3 C18 O2 Co1 . . . . 9.3(4) ?
C19 C18 O2 Co1 . . . . -170.10(15) ?
O1 Co1 O2 C18 . . . . -15.6(2) ?
N1 Co1 O2 C18 . . . . -124.6(2) ?
O5 Co1 O2 C18 . . . . 140.2(2) ?
N2 Co1 O2 C18 . . . . -99.0(3) ?
O4 Co1 O2 C18 . . . . 80.5(2) ?
O2 C18 O3 O3 . . . 1 0.00(14) ?
C19 C18 O3 O3 . . . 1 0.00(8) ?
O5 C13 O4 Co1 . . . . 9.51(19) ?
C14 C13 O4 Co1 . . . . -167.41(17) ?
O2 Co1 O4 C13 . . . . 86.16(12) ?
O1 Co1 O4 C13 . . . . 176.50(12) ?
N1 Co1 O4 C13 . . . . -13.5(2) ?
O5 Co1 O4 C13 . . . . -5.59(11) ?
N2 Co1 O4 C13 . . . . -93.94(13) ?
O4 C13 O5 Co1 . . . . -9.8(2) ?
C14 C13 O5 Co1 . . . . 167.15(16) ?
O2 Co1 O5 C13 . . . . -86.06(13) ?
O1 Co1 O5 C13 . . . . 10.7(2) ?
N1 Co1 O5 C13 . . . . -177.79(12) ?
N2 Co1 O5 C13 . . . . 104.45(13) ?
O4 Co1 O5 C13 . . . . 5.63(11) ?
C2 C1 N1 C12 . . . . -0.3(3) ?
C2 C1 N1 Co1 . . . . -175.11(16) ?
C4 C12 N1 C1 . . . . -1.3(3) ?
C11 C12 N1 C1 . . . . 177.10(18) ?
C4 C12 N1 Co1 . . . . 174.11(16) ?
C11 C12 N1 Co1 . . . . -7.4(2) ?
O2 Co1 N1 C1 . . . . -2.54(18) ?
O1 Co1 N1 C1 . . . . -93.05(18) ?
O5 Co1 N1 C1 . . . . 90.63(18) ?
N2 Co1 N1 C1 . . . . -177.17(18) ?
O4 Co1 N1 C1 . . . . 97.5(2) ?
O2 Co1 N1 C12 . . . . -177.56(14) ?
O1 Co1 N1 C12 . . . . 91.92(14) ?
O5 Co1 N1 C12 . . . . -84.39(14) ?
N2 Co1 N1 C12 . . . . 7.81(13) ?
O4 Co1 N1 C12 . . . . -77.5(2) ?
C9 C10 N2 C11 . . . . -0.8(4) ?
C9 C10 N2 Co1 . . . . 175.28(19) ?
C7 C11 N2 C10 . . . . 1.4(3) ?
C12 C11 N2 C10 . . . . -177.5(2) ?
C7 C11 N2 Co1 . . . . -175.31(17) ?
C12 C11 N2 Co1 . . . . 5.7(2) ?
O2 Co1 N2 C10 . . . . 150.4(3) ?
O1 Co1 N2 C10 . . . . 66.8(2) ?
N1 Co1 N2 C10 . . . . 176.6(2) ?
O5 Co1 N2 C10 . . . . -88.9(2) ?
O4 Co1 N2 C10 . . . . -29.1(2) ?
O2 Co1 N2 C11 . . . . -33.4(4) ?
O1 Co1 N2 C11 . . . . -116.99(15) ?
N1 Co1 N2 C11 . . . . -7.21(14) ?
O5 Co1 N2 C11 . . . . 87.33(15) ?
O4 Co1 N2 C11 . . . . 147.09(14) ?
